data_4308253
loop_
_publ_author_name
'Rachel Shaw'
'Rebecca H. Laye'
'Leigh F. Jones'
'David M. Low'
'Caytie Talbot-Eeckelaers'
'Qiang Wei'
'Constantinos J. Milios'
'Simon Teat'
'Madeleine Helliwell'
'James Raftery'
'Marco Evangelisti'
'Marco Affronte'
'David Collison'
'Euan K. Brechin'
'Eric J. L. McInnes'

_publ_section_title
;
1,2,3-Triazolate-Bridged Tetradecametallic Transition Metal Clusters
[M14(L)6O6(OMe)18X6] (M = FeIII, CrIII and VIII/IV) and Related Compounds:
Ground-State Spins Ranging from S=0 to S=25 and Spin-Enhanced
Magnetocaloric Effect
;
_journal_name_full 'Inorganic Chemistry'
_journal_page_first 4968
_journal_page_last 4978
_journal_paper_doi 10.1021/ic070320k
_journal_volume 46
_journal_year 2007
_chemical_formula_sum 'C34 H83 Cl6 Fe14 N18 O28.5'
_chemical_formula_weight 2194.78
_space_group_IT_number 14
_symmetry_cell_setting monoclinic
_symmetry_space_group_name_Hall '-P 2yn'
_symmetry_space_group_name_H-M 'P 1 21/n 1'
_atom_sites_solution_hydrogens geom
_atom_sites_solution_primary direct
_atom_sites_solution_secondary difmap
_audit_creation_method SHELXL-97
_cell_angle_alpha 90.00
_cell_angle_beta 108.139(2)
_cell_angle_gamma 90.00
_cell_formula_units_Z 2
_cell_length_a 13.049(2)
_cell_length_b 17.069(3)
_cell_length_c 16.566(3)
_cell_measurement_reflns_used 7892
_cell_measurement_temperature 150(2)
_cell_measurement_theta_max 24.512
_cell_measurement_theta_min 2.313
_cell_volume 3506.4(10)
_computing_cell_refinement 'Bruker SAINT'
_computing_data_collection 'Bruker SMART'
_computing_data_reduction 'Bruker SAINT'
_computing_molecular_graphics 'Bruker SHELXTL'
_computing_publication_material 'Bruker SHELXTL'
_computing_structure_refinement 'SHELXL-97 (Sheldrick, 1997)'
_computing_structure_solution 'SHELXS-97 (Sheldrick, 1990)'
_diffrn_ambient_temperature 150(2)
_diffrn_measured_fraction_theta_full 0.996
_diffrn_measured_fraction_theta_max 0.996
_diffrn_measurement_device_type 'Bruker APEX II CCD diffractometer'
_diffrn_measurement_method '\w rotation with narrow frames'
_diffrn_radiation_monochromator 'silicon 111'
_diffrn_radiation_source 'Station 9.8, SRS, Daresbury'
_diffrn_radiation_type synchrotron
_diffrn_radiation_wavelength 0.68930
_diffrn_reflns_av_R_equivalents 0.0000
_diffrn_reflns_av_sigmaI/netI 0.0659
_diffrn_reflns_limit_h_max 15
_diffrn_reflns_limit_h_min -15
_diffrn_reflns_limit_k_max 20
_diffrn_reflns_limit_k_min -20
_diffrn_reflns_limit_l_max 19
_diffrn_reflns_limit_l_min -19
_diffrn_reflns_number 18509
_diffrn_reflns_theta_full 25.50
_diffrn_reflns_theta_max 24.22
_diffrn_reflns_theta_min 2.05
_exptl_absorpt_coefficient_mu 3.117
_exptl_absorpt_correction_T_max 0.9695
_exptl_absorpt_correction_T_min 0.7457
_exptl_absorpt_correction_type multi-scan
_exptl_absorpt_process_details sadabs
_exptl_crystal_colour 'dark orange'
_exptl_crystal_density_diffrn 2.079
_exptl_crystal_density_method 'not measured'
_exptl_crystal_description plate
_exptl_crystal_F_000 2214
_exptl_crystal_size_max 0.10
_exptl_crystal_size_mid 0.05
_exptl_crystal_size_min 0.01
_refine_diff_density_max 0.740
_refine_diff_density_min -0.675
_refine_diff_density_rms 0.119
_refine_ls_extinction_method none
_refine_ls_goodness_of_fit_ref 1.027
_refine_ls_hydrogen_treatment constr
_refine_ls_matrix_type full
_refine_ls_number_parameters 464
_refine_ls_number_reflns 18509
_refine_ls_number_restraints 4
_refine_ls_restrained_S_all 1.029
_refine_ls_R_factor_all 0.0755
_refine_ls_R_factor_gt 0.0492
_refine_ls_shift/su_max 0.001
_refine_ls_shift/su_mean 0.000
_refine_ls_structure_factor_coef Fsqd
_refine_ls_weighting_details 'calc w=1/[\s^2^(Fo^2^)+(0.0565P)^2^+5.3010P] where P=(Fo^2^+2Fc^2^)/3'
_refine_ls_weighting_scheme calc
_refine_ls_wR_factor_gt 0.1188
_refine_ls_wR_factor_ref 0.1335
_reflns_number_gt 13220
_reflns_number_total 18509
_reflns_threshold_expression >2sigma(I)
_cod_data_source_file ic070320k-file004.cif
_cod_data_source_block feta
_cod_depositor_comments
;
 Removing the '_publ_author' data item since it was not found in the core
 CIF dictionary and the same information was already provided in the official
 bibliography data items. No information was lost by removing this data item.

 Antanas Vaitkus,
 2017-03-07
;
_cod_original_formula_sum 'C34 H83 Cl6 Fe14 N18 O28.50'
_cod_database_code 4308253

loop_
_publ_contact_author
'Dr Eric J. L. McInnes'
'Dr Euan K. Brechin'

loop_
_publ_contact_author_email
eric.mcinnes@manchester.ac.uk
ebrechin@staff.ed.ac.uk

loop_
_symmetry_equiv_pos_as_xyz
'x, y, z'
'-x+1/2, y+1/2, -z+1/2'
'-x, -y, -z'
'x-1/2, -y-1/2, z-1/2'

loop_
_atom_site_label
_atom_site_type_symbol
_atom_site_fract_x
_atom_site_fract_y
_atom_site_fract_z
_atom_site_U_iso_or_equiv
_atom_site_adp_type
_atom_site_occupancy
_atom_site_symmetry_multiplicity
_atom_site_calc_flag
_atom_site_refinement_flags
_atom_site_disorder_assembly
_atom_site_disorder_group
Fe1 Fe 0.43229(4) -0.08239(3) 0.43187(3) 0.02570(12) Uani 1 1 d . . .
Fe2 Fe 0.26166(5) 0.01000(3) 0.25712(3) 0.03216(14) Uani 1 1 d . . .
Fe4 Fe 0.64165(5) -0.18119(3) 0.39655(4) 0.03227(14) Uani 1 1 d . . .
Fe3 Fe 0.69208(5) 0.17910(3) 0.44383(4) 0.03217(14) Uani 1 1 d . . .
Fe7 Fe 0.67454(4) -0.00099(4) 0.41492(4) 0.02873(13) Uani 1 1 d . . .
Fe6 Fe 0.47478(5) 0.10034(3) 0.34231(3) 0.02817(14) Uani 1 1 d . . .
Fe5 Fe 0.29902(4) 0.10066(3) 0.42649(3) 0.02860(14) Uani 1 1 d . . .
Cl1 Cl 0.13600(9) -0.00533(7) 0.12815(6) 0.0484(3) Uani 1 1 d . . .
Cl2 Cl 0.80218(9) 0.27894(7) 0.43176(8) 0.0487(3) Uani 1 1 d . . .
Cl3 Cl 0.69458(10) -0.28402(7) 0.33362(8) 0.0497(3) Uani 1 1 d . . .
O1 O 0.38055(19) 0.01877(14) 0.37844(14) 0.0262(5) Uani 1 1 d . . .
O3 O 0.58870(19) -0.08517(14) 0.45485(15) 0.0260(6) Uani 1 1 d . . .
O2 O 0.40665(19) -0.08445(15) 0.54228(15) 0.0269(6) Uani 1 1 d . . .
O4 O 0.7642(2) 0.09210(16) 0.40386(17) 0.0359(7) Uani 1 1 d . . .
O5 O 0.5739(2) 0.18839(16) 0.33543(16) 0.0339(6) Uani 1 1 d . . .
O6 O 0.1905(2) 0.08757(16) 0.31065(16) 0.0345(6) Uani 1 1 d . . .
O7 O 0.3853(2) 0.17444(14) 0.38250(15) 0.0302(6) Uani 1 1 d . . .
O8 O 0.3585(2) 0.08757(16) 0.22979(16) 0.0342(6) Uani 1 1 d . . .
O9 O 0.2539(2) 0.18964(16) 0.48790(16) 0.0344(6) Uani 1 1 d . . .
O10 O 0.2191(2) 0.02441(16) 0.47359(16) 0.0315(6) Uani 1 1 d . . .
O11 O 0.7219(2) -0.09492(16) 0.36268(16) 0.0350(7) Uani 1 1 d . . .
O12 O 0.5647(2) 0.02415(15) 0.30589(15) 0.0306(6) Uani 1 1 d . . .
N21 N 0.3604(3) -0.0834(2) 0.2346(2) 0.0336(8) Uani 1 1 d . . .
N22 N 0.4296(3) -0.1136(2) 0.3053(2) 0.0321(8) Uani 1 1 d . . .
N23 N 0.5054(3) -0.15447(19) 0.2873(2) 0.0328(8) Uani 1 1 d . . .
N31 N 0.1941(3) -0.0819(2) 0.3139(2) 0.0327(8) Uani 1 1 d . . .
N32 N 0.2637(3) -0.11187(19) 0.3841(2) 0.0318(8) Uani 1 1 d . . .
N33 N 0.2122(3) -0.15330(19) 0.4270(2) 0.0326(8) Uani 1 1 d . . .
N41 N 0.5262(3) -0.24933(19) 0.4358(2) 0.0327(8) Uani 1 1 d . . .
N42 N 0.5482(3) 0.20653(17) 0.54675(19) 0.0310(7) Uani 1 1 d . . .
N43 N 0.5998(3) 0.24842(19) 0.5040(2) 0.0322(8) Uani 1 1 d . . .
C4 C 0.8449(4) 0.0986(3) 0.3651(4) 0.0767(18) Uani 1 1 d . . .
H4A H 0.8117 0.1027 0.3035 0.115 Uiso 1 1 calc R . .
H4B H 0.8912 0.0521 0.3784 0.115 Uiso 1 1 calc R . .
H4C H 0.8882 0.1455 0.3864 0.115 Uiso 1 1 calc R . .
C5 C 0.5829(5) 0.2290(4) 0.2658(3) 0.090(2) Uani 1 1 d . . .
H5A H 0.5586 0.2831 0.2677 0.135 Uiso 1 1 calc R . .
H5B H 0.5382 0.2037 0.2136 0.135 Uiso 1 1 calc R . .
H5C H 0.6584 0.2290 0.2668 0.135 Uiso 1 1 calc R . .
C6 C 0.0979(4) 0.1334(4) 0.2680(3) 0.0743(18) Uani 1 1 d . . .
H6A H 0.1049 0.1530 0.2143 0.111 Uiso 1 1 calc R . .
H6B H 0.0923 0.1777 0.3039 0.111 Uiso 1 1 calc R . .
H6C H 0.0330 0.1008 0.2563 0.111 Uiso 1 1 calc R . .
C7 C 0.3434(4) 0.2465(3) 0.3421(3) 0.0498(11) Uani 1 1 d . . .
H7A H 0.4028 0.2790 0.3367 0.075 Uiso 1 1 calc R . .
H7B H 0.3057 0.2742 0.3763 0.075 Uiso 1 1 calc R . .
H7C H 0.2930 0.2358 0.2856 0.075 Uiso 1 1 calc R . .
C8 C 0.3342(5) 0.1336(4) 0.1555(3) 0.081(2) Uani 1 1 d . . .
H8A H 0.3988 0.1388 0.1377 0.121 Uiso 1 1 calc R . .
H8B H 0.3102 0.1856 0.1671 0.121 Uiso 1 1 calc R . .
H8C H 0.2767 0.1083 0.1102 0.121 Uiso 1 1 calc R . .
C9 C 0.1526(5) 0.2246(4) 0.4729(4) 0.103(3) Uani 1 1 d . . .
H9A H 0.1291 0.2186 0.5233 0.154 Uiso 1 1 calc R . .
H9B H 0.1005 0.1993 0.4242 0.154 Uiso 1 1 calc R . .
H9C H 0.1575 0.2805 0.4609 0.154 Uiso 1 1 calc R . .
C10 C 0.1092(4) 0.0292(3) 0.4615(4) 0.0632(15) Uani 1 1 d . . .
H10A H 0.0831 -0.0215 0.4749 0.095 Uiso 1 1 calc R . .
H10B H 0.0714 0.0427 0.4022 0.095 Uiso 1 1 calc R . .
H10C H 0.0956 0.0696 0.4989 0.095 Uiso 1 1 calc R . .
C11 C 0.7870(6) -0.1011(3) 0.3098(4) 0.102(3) Uani 1 1 d . . .
H11A H 0.8504 -0.1332 0.3378 0.153 Uiso 1 1 calc R . .
H11B H 0.8104 -0.0487 0.2987 0.153 Uiso 1 1 calc R . .
H11C H 0.7459 -0.1256 0.2560 0.153 Uiso 1 1 calc R . .
C12 C 0.5885(5) 0.0308(4) 0.2277(4) 0.0777(18) Uani 1 1 d . . .
H12A H 0.6389 0.0743 0.2315 0.117 Uiso 1 1 calc R . .
H12B H 0.5218 0.0408 0.1814 0.117 Uiso 1 1 calc R . .
H12C H 0.6212 -0.0180 0.2165 0.117 Uiso 1 1 calc R . .
C21 C 0.3950(4) -0.1074(3) 0.1699(3) 0.0421(11) Uani 1 1 d . . .
H21 H 0.3623 -0.0953 0.1116 0.051 Uiso 1 1 calc R . .
C22 C 0.4856(4) -0.1522(3) 0.2029(3) 0.0428(11) Uani 1 1 d . . .
H22 H 0.5266 -0.1770 0.1718 0.051 Uiso 1 1 calc R . .
C31 C 0.0955(3) -0.1063(3) 0.3116(3) 0.0396(10) Uani 1 1 d . . .
H31 H 0.0297 -0.0949 0.2685 0.048 Uiso 1 1 calc R . .
C32 C 0.1073(3) -0.1509(3) 0.3834(3) 0.0409(11) Uani 1 1 d . . .
H32 H 0.0509 -0.1755 0.3990 0.049 Uiso 1 1 calc R . .
C41 C 0.5228(4) -0.3214(2) 0.4666(3) 0.0377(10) Uani 1 1 d . . .
H41 H 0.5669 -0.3647 0.4628 0.045 Uiso 1 1 calc R . .
C42 C 0.5569(3) 0.3207(2) 0.4951(3) 0.0389(10) Uani 1 1 d . . .
H42 H 0.5779 0.3636 0.4674 0.047 Uiso 1 1 calc R . .
O1S O 0.6570(4) 0.4986(2) 0.3769(3) 0.0886(14) Uani 1 1 d D . .
C1S C 0.6363(13) 0.4255(6) 0.3494(10) 0.115(5) Uiso 0.50 1 d PD A 2
C1T C 0.7529(10) 0.5012(11) 0.4420(9) 0.120(6) Uiso 0.50 1 d PD A 1
O2S O 1.0215(6) 0.5518(4) 0.5064(4) 0.071(2) Uiso 0.50 1 d PD . 3
O2T O 0.8621(8) 0.5457(6) 0.4455(6) 0.098(3) Uiso 0.50 1 d PD . 4
C2S C 0.9428(6) 0.6029(5) 0.4640(4) 0.113(3) Uani 1 1 d D . .
O3T O 0.8757(17) 0.4946(14) 0.4678(13) 0.105(6) Uiso 0.25 1 d P . .

loop_
_atom_site_aniso_label
_atom_site_aniso_U_11
_atom_site_aniso_U_22
_atom_site_aniso_U_33
_atom_site_aniso_U_23
_atom_site_aniso_U_13
_atom_site_aniso_U_12
Fe1 0.0307(3) 0.0201(3) 0.0284(3) 0.0003(2) 0.0122(2) -0.0014(2)
Fe2 0.0363(3) 0.0281(3) 0.0304(3) 0.0021(2) 0.0078(2) -0.0004(3)
Fe4 0.0392(3) 0.0259(3) 0.0362(3) -0.0017(2) 0.0182(3) 0.0025(3)
Fe3 0.0379(3) 0.0253(3) 0.0370(3) 0.0025(2) 0.0170(3) -0.0050(3)
Fe7 0.0333(3) 0.0249(3) 0.0325(3) 0.0015(2) 0.0168(2) 0.0001(3)
Fe6 0.0347(3) 0.0228(3) 0.0298(3) 0.0036(2) 0.0141(2) 0.0000(3)
Fe5 0.0316(3) 0.0239(3) 0.0322(3) 0.0022(2) 0.0128(2) 0.0017(3)
Cl1 0.0542(7) 0.0445(6) 0.0376(6) 0.0020(5) 0.0013(5) -0.0014(6)
Cl2 0.0546(7) 0.0363(6) 0.0607(7) 0.0036(5) 0.0260(6) -0.0156(6)
Cl3 0.0657(8) 0.0346(6) 0.0595(7) -0.0078(5) 0.0351(6) 0.0074(6)
O1 0.0272(14) 0.0286(14) 0.0225(13) 0.0026(10) 0.0075(10) 0.0003(12)
O3 0.0319(14) 0.0192(14) 0.0301(14) -0.0001(10) 0.0144(12) 0.0014(12)
O2 0.0299(14) 0.0219(14) 0.0329(14) 0.0010(11) 0.0155(12) 0.0001(12)
O4 0.0384(16) 0.0327(17) 0.0442(16) 0.0030(13) 0.0239(13) -0.0031(13)
O5 0.0401(16) 0.0276(16) 0.0377(15) 0.0061(12) 0.0175(13) -0.0044(13)
O6 0.0318(15) 0.0329(17) 0.0363(15) 0.0060(12) 0.0071(12) 0.0056(13)
O7 0.0353(15) 0.0219(13) 0.0337(14) 0.0053(11) 0.0111(11) 0.0031(12)
O8 0.0437(16) 0.0321(16) 0.0269(14) 0.0068(12) 0.0109(12) -0.0003(14)
O9 0.0350(15) 0.0322(16) 0.0393(16) 0.0030(12) 0.0163(13) 0.0068(13)
O10 0.0276(14) 0.0303(16) 0.0402(15) 0.0040(12) 0.0157(12) 0.0025(12)
O11 0.0382(16) 0.0354(17) 0.0387(16) -0.0015(13) 0.0226(13) 0.0030(13)
O12 0.0408(16) 0.0268(15) 0.0288(14) 0.0021(11) 0.0175(12) -0.0005(13)
N21 0.042(2) 0.030(2) 0.0302(18) 0.0009(15) 0.0123(16) 0.0024(17)
N22 0.0375(19) 0.0270(19) 0.0348(19) 0.0016(14) 0.0156(16) 0.0023(16)
N23 0.040(2) 0.0246(19) 0.0356(19) -0.0032(14) 0.0146(16) -0.0047(16)
N31 0.0359(19) 0.029(2) 0.0336(19) 0.0044(15) 0.0111(15) 0.0029(16)
N32 0.0371(19) 0.0240(18) 0.0363(19) -0.0016(14) 0.0144(16) -0.0046(16)
N33 0.0330(19) 0.0268(19) 0.0385(19) 0.0015(15) 0.0116(16) -0.0056(16)
N41 0.041(2) 0.0238(19) 0.0357(19) -0.0010(14) 0.0162(16) 0.0000(16)
N42 0.0380(19) 0.0206(16) 0.0368(18) 0.0004(13) 0.0149(15) 0.0013(15)
N43 0.0407(19) 0.0201(18) 0.0375(19) 0.0027(14) 0.0147(16) -0.0038(16)
C4 0.077(4) 0.049(3) 0.138(5) 0.007(3) 0.083(4) -0.001(3)
C5 0.069(4) 0.117(6) 0.070(4) 0.061(4) 0.001(3) -0.031(4)
C6 0.070(4) 0.083(4) 0.053(3) -0.015(3) -0.006(3) 0.045(3)
C7 0.056(3) 0.038(3) 0.057(3) 0.012(2) 0.020(2) 0.009(2)
C8 0.085(4) 0.081(4) 0.055(3) 0.038(3) -0.007(3) -0.031(4)
C9 0.102(5) 0.101(6) 0.084(5) -0.023(4) -0.003(4) 0.070(5)
C10 0.056(3) 0.062(4) 0.076(4) 0.009(3) 0.026(3) 0.001(3)
C11 0.151(6) 0.053(4) 0.159(7) -0.020(4) 0.129(6) -0.012(4)
C12 0.098(5) 0.074(4) 0.071(4) -0.002(3) 0.041(4) -0.003(4)
C21 0.060(3) 0.039(3) 0.028(2) -0.0018(19) 0.014(2) 0.002(2)
C22 0.060(3) 0.040(3) 0.034(2) -0.0033(19) 0.023(2) 0.001(2)
C31 0.033(2) 0.035(3) 0.047(3) 0.000(2) 0.007(2) -0.004(2)
C32 0.032(2) 0.039(3) 0.052(3) 0.000(2) 0.014(2) -0.008(2)
C41 0.056(3) 0.015(2) 0.044(2) 0.0025(18) 0.017(2) 0.009(2)
C42 0.049(3) 0.021(2) 0.046(3) 0.0007(19) 0.014(2) -0.003(2)
O1S 0.126(4) 0.049(2) 0.119(4) 0.007(2) 0.079(3) 0.020(3)
C2S 0.099(6) 0.166(9) 0.088(5) -0.019(5) 0.048(4) 0.013(6)

loop_
_atom_type_symbol
_atom_type_description
_atom_type_scat_dispersion_real
_atom_type_scat_dispersion_imag
_atom_type_scat_source
C C 0.0033 0.0016 'International Tables Vol C Tables 4.2.6.8 and 6.1.1.4'
H H 0.0000 0.0000 'International Tables Vol C Tables 4.2.6.8 and 6.1.1.4'
N N 0.0061 0.0033 'International Tables Vol C Tables 4.2.6.8 and 6.1.1.4'
O O 0.0106 0.0060 'International Tables Vol C Tables 4.2.6.8 and 6.1.1.4'
Fe Fe 0.3463 0.8444 'International Tables Vol C Tables 4.2.6.8 and 6.1.1.4'
Cl Cl 0.1484 0.1585 'International Tables Vol C Tables 4.2.6.8 and 6.1.1.4'

loop_
_geom_angle_atom_site_label_1
_geom_angle_atom_site_label_2
_geom_angle_atom_site_label_3
_geom_angle
_geom_angle_site_symmetry_1
_geom_angle_site_symmetry_3
_geom_angle_publ_flag
O3 Fe1 O2 106.79(9) . . ?
O3 Fe1 O1 107.50(10) . . ?
O2 Fe1 O1 107.58(10) . . ?
O3 Fe1 N42 83.20(11) . 3_656 ?
O2 Fe1 N42 82.78(11) . 3_656 ?
O1 Fe1 N42 161.45(11) . 3_656 ?
O3 Fe1 N22 83.29(11) . . ?
O2 Fe1 N22 161.61(12) . . ?
O1 Fe1 N22 83.07(11) . . ?
N42 Fe1 N22 83.22(12) 3_656 . ?
O3 Fe1 N32 161.89(11) . . ?
O2 Fe1 N32 83.50(11) . . ?
O1 Fe1 N32 82.60(11) . . ?
N42 Fe1 N32 83.40(12) 3_656 . ?
N22 Fe1 N32 83.09(11) . . ?
O8 Fe2 O6 94.41(11) . . ?
O8 Fe2 O1 80.75(10) . . ?
O6 Fe2 O1 80.53(10) . . ?
O8 Fe2 N31 164.85(12) . . ?
O6 Fe2 N31 88.78(12) . . ?
O1 Fe2 N31 85.18(11) . . ?
O8 Fe2 N21 89.83(12) . . ?
O6 Fe2 N21 164.23(12) . . ?
O1 Fe2 N21 85.19(11) . . ?
N31 Fe2 N21 83.37(12) . . ?
O8 Fe2 Cl1 100.81(8) . . ?
O6 Fe2 Cl1 101.35(8) . . ?
O1 Fe2 Cl1 177.40(8) . . ?
N31 Fe2 Cl1 93.04(10) . . ?
N21 Fe2 Cl1 92.73(10) . . ?
O9 Fe4 O11 93.58(11) 3_656 . ?
O9 Fe4 O3 80.79(10) 3_656 . ?
O11 Fe4 O3 80.28(10) . . ?
O9 Fe4 N23 165.36(12) 3_656 . ?
O11 Fe4 N23 88.60(12) . . ?
O3 Fe4 N23 85.32(11) . . ?
O9 Fe4 N41 90.26(12) 3_656 . ?
O11 Fe4 N41 164.53(12) . . ?
O3 Fe4 N41 85.57(11) . . ?
N23 Fe4 N41 84.04(12) . . ?
O9 Fe4 Cl3 99.94(9) 3_656 . ?
O11 Fe4 Cl3 100.48(8) . . ?
O3 Fe4 Cl3 178.89(8) . . ?
N23 Fe4 Cl3 93.89(9) . . ?
N41 Fe4 Cl3 93.59(9) . . ?
O5 Fe3 O4 94.26(12) . . ?
O5 Fe3 O2 80.28(10) . 3_656 ?
O4 Fe3 O2 80.39(10) . 3_656 ?
O5 Fe3 N43 89.17(12) . . ?
O4 Fe3 N43 164.71(11) . . ?
O2 Fe3 N43 85.52(11) 3_656 . ?
O5 Fe3 N33 164.45(11) . 3_656 ?
O4 Fe3 N33 89.42(12) . 3_656 ?
O2 Fe3 N33 85.46(11) 3_656 3_656 ?
N43 Fe3 N33 83.53(12) . 3_656 ?
O5 Fe3 Cl2 101.27(8) . . ?
O4 Fe3 Cl2 98.83(8) . . ?
O2 Fe3 Cl2 178.33(8) 3_656 . ?
N43 Fe3 Cl2 95.10(9) . . ?
N33 Fe3 Cl2 93.06(9) 3_656 . ?
O12 Fe7 O10 177.82(10) . 3_656 ?
O12 Fe7 O11 90.71(11) . . ?
O10 Fe7 O11 91.17(11) 3_656 . ?
O12 Fe7 O4 91.26(11) . . ?
O10 Fe7 O4 89.18(11) 3_656 . ?
O11 Fe7 O4 108.98(10) . . ?
O12 Fe7 O3 97.68(10) . . ?
O10 Fe7 O3 81.50(10) 3_656 . ?
O11 Fe7 O3 81.50(10) . . ?
O4 Fe7 O3 166.22(10) . . ?
O12 Fe7 O2 81.72(10) . 3_656 ?
O10 Fe7 O2 96.24(10) 3_656 3_656 ?
O11 Fe7 O2 167.51(11) . 3_656 ?
O4 Fe7 O2 81.25(10) . 3_656 ?
O3 Fe7 O2 89.65(9) . 3_656 ?
O12 Fe6 O7 177.96(10) . . ?
O12 Fe6 O5 91.21(11) . . ?
O7 Fe6 O5 89.92(11) . . ?
O12 Fe6 O8 89.68(11) . . ?
O7 Fe6 O8 91.54(11) . . ?
O5 Fe6 O8 109.94(11) . . ?
O12 Fe6 O1 96.27(10) . . ?
O7 Fe6 O1 82.29(10) . . ?
O5 Fe6 O1 166.52(10) . . ?
O8 Fe6 O1 81.39(10) . . ?
O12 Fe6 O2 81.42(10) . 3_656 ?
O7 Fe6 O2 97.08(10) . 3_656 ?
O5 Fe6 O2 80.86(10) . 3_656 ?
O8 Fe6 O2 166.26(11) . 3_656 ?
O1 Fe6 O2 89.16(9) . 3_656 ?
O7 Fe5 O10 177.31(11) . . ?
O7 Fe5 O6 91.81(10) . . ?
O10 Fe5 O6 90.12(11) . . ?
O7 Fe5 O9 89.72(11) . . ?
O10 Fe5 O9 91.38(11) . . ?
O6 Fe5 O9 109.63(11) . . ?
O7 Fe5 O1 82.41(10) . . ?
O10 Fe5 O1 96.05(10) . . ?
O6 Fe5 O1 81.43(10) . . ?
O9 Fe5 O1 166.72(10) . . ?
O7 Fe5 O3 96.65(10) . 3_656 ?
O10 Fe5 O3 81.10(10) . 3_656 ?
O6 Fe5 O3 166.28(11) . 3_656 ?
O9 Fe5 O3 81.28(10) . 3_656 ?
O1 Fe5 O3 88.98(9) . 3_656 ?
Fe1 O1 Fe5 124.71(12) . . ?
Fe1 O1 Fe6 124.86(12) . . ?
Fe5 O1 Fe6 94.60(10) . . ?
Fe1 O1 Fe2 114.30(11) . . ?
Fe5 O1 Fe2 95.76(10) . . ?
Fe6 O1 Fe2 95.65(9) . . ?
Fe1 O3 Fe7 124.11(13) . . ?
Fe1 O3 Fe5 125.08(12) . 3_656 ?
Fe7 O3 Fe5 95.71(10) . 3_656 ?
Fe1 O3 Fe4 113.41(12) . . ?
Fe7 O3 Fe4 96.09(9) . . ?
Fe5 O3 Fe4 95.68(10) 3_656 . ?
Fe1 O2 Fe7 124.45(13) . 3_656 ?
Fe1 O2 Fe6 124.68(12) . 3_656 ?
Fe7 O2 Fe6 95.26(10) 3_656 3_656 ?
Fe1 O2 Fe3 113.61(12) . 3_656 ?
Fe7 O2 Fe3 96.16(10) 3_656 3_656 ?
Fe6 O2 Fe3 96.01(10) 3_656 3_656 ?
C4 O4 Fe3 126.8(3) . . ?
C4 O4 Fe7 130.2(3) . . ?
Fe3 O4 Fe7 102.20(11) . . ?
C5 O5 Fe3 123.6(3) . . ?
C5 O5 Fe6 130.3(3) . . ?
Fe3 O5 Fe6 102.86(12) . . ?
C6 O6 Fe2 126.0(3) . . ?
C6 O6 Fe5 130.4(3) . . ?
Fe2 O6 Fe5 102.27(12) . . ?
C7 O7 Fe6 125.1(3) . . ?
C7 O7 Fe5 123.0(3) . . ?
Fe6 O7 Fe5 100.44(11) . . ?
C8 O8 Fe2 125.9(3) . . ?
C8 O8 Fe6 130.3(3) . . ?
Fe2 O8 Fe6 102.20(11) . . ?
C9 O9 Fe4 122.0(3) . 3_656 ?
C9 O9 Fe5 129.8(3) . . ?
Fe4 O9 Fe5 102.24(12) 3_656 . ?
C10 O10 Fe5 123.7(3) . . ?
C10 O10 Fe7 122.7(3) . 3_656 ?
Fe5 O10 Fe7 101.48(12) . 3_656 ?
C11 O11 Fe4 126.6(3) . . ?
C11 O11 Fe7 131.1(3) . . ?
Fe4 O11 Fe7 102.13(11) . . ?
C12 O12 Fe6 123.0(3) . . ?
C12 O12 Fe7 123.2(3) . . ?
Fe6 O12 Fe7 101.28(11) . . ?
N22 N21 C21 106.1(3) . . ?
N22 N21 Fe2 114.2(2) . . ?
C21 N21 Fe2 136.7(3) . . ?
N23 N22 N21 110.7(3) . . ?
N23 N22 Fe1 124.5(3) . . ?
N21 N22 Fe1 124.0(2) . . ?
N22 N23 C22 107.9(3) . . ?
N22 N23 Fe4 113.7(2) . . ?
C22 N23 Fe4 136.3(3) . . ?
N32 N31 C31 107.0(3) . . ?
N32 N31 Fe2 113.5(2) . . ?
C31 N31 Fe2 137.1(3) . . ?
N33 N32 N31 110.5(3) . . ?
N33 N32 Fe1 124.0(3) . . ?
N31 N32 Fe1 124.8(2) . . ?
N32 N33 C32 107.4(3) . . ?
N32 N33 Fe3 114.0(2) . 3_656 ?
C32 N33 Fe3 136.2(3) . 3_656 ?
N42 N41 C41 108.1(3) 3_656 . ?
N42 N41 Fe4 113.5(2) 3_656 . ?
C41 N41 Fe4 136.1(3) . . ?
N41 N42 N43 110.5(3) 3_656 . ?
N41 N42 Fe1 124.6(2) 3_656 3_656 ?
N43 N42 Fe1 124.4(2) . 3_656 ?
N42 N43 C42 106.9(3) . . ?
N42 N43 Fe3 113.7(2) . . ?
C42 N43 Fe3 137.0(3) . . ?
O4 C4 H4A 109.5 . . ?
O4 C4 H4B 109.5 . . ?
H4A C4 H4B 109.5 . . ?
O4 C4 H4C 109.5 . . ?
H4A C4 H4C 109.5 . . ?
H4B C4 H4C 109.5 . . ?
O5 C5 H5A 109.5 . . ?
O5 C5 H5B 109.5 . . ?
H5A C5 H5B 109.5 . . ?
O5 C5 H5C 109.5 . . ?
H5A C5 H5C 109.5 . . ?
H5B C5 H5C 109.5 . . ?
O6 C6 H6A 109.5 . . ?
O6 C6 H6B 109.5 . . ?
H6A C6 H6B 109.5 . . ?
O6 C6 H6C 109.5 . . ?
H6A C6 H6C 109.5 . . ?
H6B C6 H6C 109.5 . . ?
O7 C7 H7A 109.5 . . ?
O7 C7 H7B 109.5 . . ?
H7A C7 H7B 109.5 . . ?
O7 C7 H7C 109.5 . . ?
H7A C7 H7C 109.5 . . ?
H7B C7 H7C 109.5 . . ?
O8 C8 H8A 109.5 . . ?
O8 C8 H8B 109.5 . . ?
H8A C8 H8B 109.5 . . ?
O8 C8 H8C 109.5 . . ?
H8A C8 H8C 109.5 . . ?
H8B C8 H8C 109.5 . . ?
O9 C9 H9A 109.5 . . ?
O9 C9 H9B 109.5 . . ?
H9A C9 H9B 109.5 . . ?
O9 C9 H9C 109.5 . . ?
H9A C9 H9C 109.5 . . ?
H9B C9 H9C 109.5 . . ?
O10 C10 H10A 109.5 . . ?
O10 C10 H10B 109.5 . . ?
H10A C10 H10B 109.5 . . ?
O10 C10 H10C 109.5 . . ?
H10A C10 H10C 109.5 . . ?
H10B C10 H10C 109.5 . . ?
O11 C11 H11A 109.5 . . ?
O11 C11 H11B 109.5 . . ?
H11A C11 H11B 109.5 . . ?
O11 C11 H11C 109.5 . . ?
H11A C11 H11C 109.5 . . ?
H11B C11 H11C 109.5 . . ?
O12 C12 H12A 109.5 . . ?
O12 C12 H12B 109.5 . . ?
H12A C12 H12B 109.5 . . ?
O12 C12 H12C 109.5 . . ?
H12A C12 H12C 109.5 . . ?
H12B C12 H12C 109.5 . . ?
N21 C21 C22 108.2(4) . . ?
N21 C21 H21 125.9 . . ?
C22 C21 H21 125.9 . . ?
N23 C22 C21 107.1(4) . . ?
N23 C22 H22 126.4 . . ?
C21 C22 H22 126.4 . . ?
N31 C31 C32 107.3(4) . . ?
N31 C31 H31 126.3 . . ?
C32 C31 H31 126.3 . . ?
N33 C32 C31 107.7(4) . . ?
N33 C32 H32 126.1 . . ?
C31 C32 H32 126.1 . . ?
N41 C41 C42 106.7(4) . 3_656 ?
N41 C41 H41 126.7 . . ?
C42 C41 H41 126.7 3_656 . ?
N43 C42 C41 107.9(4) . 3_656 ?
N43 C42 H42 126.1 . . ?
C41 C42 H42 126.1 3_656 . ?
C1S O1S C1T 109.8(11) . . ?
C2S O2S O3T 161.2(10) . 3_766 ?
O2S C2S O2T 93.5(8) . . ?

loop_
_geom_bond_atom_site_label_1
_geom_bond_atom_site_label_2
_geom_bond_distance
_geom_bond_site_symmetry_2
_geom_bond_publ_flag
Fe1 O3 1.957(2) . ?
Fe1 O2 1.960(2) . ?
Fe1 O1 1.962(2) . ?
Fe1 N42 2.150(3) 3_656 ?
Fe1 N22 2.153(3) . ?
Fe1 N32 2.153(3) . ?
Fe2 O8 1.977(3) . ?
Fe2 O6 1.979(3) . ?
Fe2 O1 2.128(2) . ?
Fe2 N31 2.154(3) . ?
Fe2 N21 2.155(3) . ?
Fe2 Cl1 2.2673(11) . ?
Fe4 O9 1.979(3) 3_656 ?
Fe4 O11 1.986(3) . ?
Fe4 O3 2.124(2) . ?
Fe4 N23 2.155(3) . ?
Fe4 N41 2.157(3) . ?
Fe4 Cl3 2.2569(12) . ?
Fe3 O5 1.976(3) . ?
Fe3 O4 1.979(3) . ?
Fe3 O2 2.123(3) 3_656 ?
Fe3 N43 2.143(3) . ?
Fe3 N33 2.160(3) 3_656 ?
Fe3 Cl2 2.2776(12) . ?
Fe7 O12 1.972(3) . ?
Fe7 O10 1.975(3) 3_656 ?
Fe7 O11 2.009(3) . ?
Fe7 O4 2.015(3) . ?
Fe7 O3 2.054(2) . ?
Fe7 O2 2.054(2) 3_656 ?
Fe6 O12 1.968(3) . ?
Fe6 O7 1.973(3) . ?
Fe6 O5 2.009(3) . ?
Fe6 O8 2.016(3) . ?
Fe6 O1 2.066(2) . ?
Fe6 O2 2.069(3) 3_656 ?
Fe5 O7 1.973(3) . ?
Fe5 O10 1.974(3) . ?
Fe5 O6 2.011(3) . ?
Fe5 O9 2.015(3) . ?
Fe5 O1 2.061(2) . ?
Fe5 O3 2.071(2) 3_656 ?
O3 Fe5 2.071(2) 3_656 ?
O2 Fe7 2.054(2) 3_656 ?
O2 Fe6 2.069(3) 3_656 ?
O2 Fe3 2.123(3) 3_656 ?
O4 C4 1.398(5) . ?
O5 C5 1.381(5) . ?
O6 C6 1.428(5) . ?
O7 C7 1.425(4) . ?
O8 C8 1.410(5) . ?
O9 C9 1.400(6) . ?
O9 Fe4 1.979(3) 3_656 ?
O10 C10 1.386(5) . ?
O10 Fe7 1.975(3) 3_656 ?
O11 C11 1.401(5) . ?
O12 C12 1.427(5) . ?
N21 N22 1.339(4) . ?
N21 C21 1.350(5) . ?
N22 N23 1.318(4) . ?
N23 C22 1.341(5) . ?
N31 N32 1.335(4) . ?
N31 C31 1.342(5) . ?
N32 N33 1.325(4) . ?
N33 C32 1.335(5) . ?
N33 Fe3 2.160(3) 3_656 ?
N41 N42 1.318(4) 3_656 ?
N41 C41 1.339(5) . ?
N42 N41 1.318(4) 3_656 ?
N42 N43 1.327(4) . ?
N42 Fe1 2.150(3) 3_656 ?
N43 C42 1.343(5) . ?
C4 H4A 0.9800 . ?
C4 H4B 0.9800 . ?
C4 H4C 0.9800 . ?
C5 H5A 0.9800 . ?
C5 H5B 0.9800 . ?
C5 H5C 0.9800 . ?
C6 H6A 0.9800 . ?
C6 H6B 0.9800 . ?
C6 H6C 0.9800 . ?
C7 H7A 0.9800 . ?
C7 H7B 0.9800 . ?
C7 H7C 0.9800 . ?
C8 H8A 0.9800 . ?
C8 H8B 0.9800 . ?
C8 H8C 0.9800 . ?
C9 H9A 0.9800 . ?
C9 H9B 0.9800 . ?
C9 H9C 0.9800 . ?
C10 H10A 0.9800 . ?
C10 H10B 0.9800 . ?
C10 H10C 0.9800 . ?
C11 H11A 0.9800 . ?
C11 H11B 0.9800 . ?
C11 H11C 0.9800 . ?
C12 H12A 0.9800 . ?
C12 H12B 0.9800 . ?
C12 H12C 0.9800 . ?
C21 C22 1.370(6) . ?
C21 H21 0.9500 . ?
C22 H22 0.9500 . ?
C31 C32 1.380(6) . ?
C31 H31 0.9500 . ?
C32 H32 0.9500 . ?
C41 C42 1.377(5) 3_656 ?
C41 H41 0.9500 . ?
C42 C41 1.377(5) 3_656 ?
C42 H42 0.9500 . ?
O1S C1S 1.326(9) . ?
O1S C1T 1.375(9) . ?
O2S C2S 1.363(7) . ?
O2S O3T 1.50(2) 3_766 ?
O2T C2S 1.398(8) . ?
O3T O2S 1.50(2) 3_766 ?

loop_
_geom_torsion_atom_site_label_1
_geom_torsion_atom_site_label_2
_geom_torsion_atom_site_label_3
_geom_torsion_atom_site_label_4
_geom_torsion
_geom_torsion_site_symmetry_1
_geom_torsion_site_symmetry_2
_geom_torsion_site_symmetry_3
_geom_torsion_site_symmetry_4
_geom_torsion_publ_flag
O3 Fe1 O1 Fe5 -120.90(14) . . . . ?
O2 Fe1 O1 Fe5 -6.22(17) . . . . ?
N42 Fe1 O1 Fe5 115.8(3) 3_656 . . . ?
N22 Fe1 O1 Fe5 158.41(16) . . . . ?
N32 Fe1 O1 Fe5 74.52(15) . . . . ?
O3 Fe1 O1 Fe6 6.07(16) . . . . ?
O2 Fe1 O1 Fe6 120.75(14) . . . . ?
N42 Fe1 O1 Fe6 -117.3(3) 3_656 . . . ?
N22 Fe1 O1 Fe6 -74.62(15) . . . . ?
N32 Fe1 O1 Fe6 -158.51(15) . . . . ?
O3 Fe1 O1 Fe2 122.57(12) . . . . ?
O2 Fe1 O1 Fe2 -122.75(12) . . . . ?
N42 Fe1 O1 Fe2 -0.8(4) 3_656 . . . ?
N22 Fe1 O1 Fe2 41.88(14) . . . . ?
N32 Fe1 O1 Fe2 -42.00(13) . . . . ?
O7 Fe5 O1 Fe1 142.65(15) . . . . ?
O10 Fe5 O1 Fe1 -35.14(15) . . . . ?
O6 Fe5 O1 Fe1 -124.35(15) . . . . ?
O9 Fe5 O1 Fe1 88.5(5) . . . . ?
O3 Fe5 O1 Fe1 45.80(14) 3_656 . . . ?
O7 Fe5 O1 Fe6 3.77(9) . . . . ?
O10 Fe5 O1 Fe6 -174.02(10) . . . . ?
O6 Fe5 O1 Fe6 96.77(10) . . . . ?
O9 Fe5 O1 Fe6 -50.4(5) . . . . ?
O3 Fe5 O1 Fe6 -93.08(9) 3_656 . . . ?
O7 Fe5 O1 Fe2 -92.40(10) . . . . ?
O10 Fe5 O1 Fe2 89.82(11) . . . . ?
O6 Fe5 O1 Fe2 0.60(10) . . . . ?
O9 Fe5 O1 Fe2 -146.5(4) . . . . ?
O3 Fe5 O1 Fe2 170.76(10) 3_656 . . . ?
O12 Fe6 O1 Fe1 35.98(15) . . . . ?
O7 Fe6 O1 Fe1 -142.55(14) . . . . ?
O5 Fe6 O1 Fe1 -87.3(5) . . . . ?
O8 Fe6 O1 Fe1 124.70(15) . . . . ?
O2 Fe6 O1 Fe1 -45.29(14) 3_656 . . . ?
O12 Fe6 O1 Fe5 174.77(10) . . . . ?
O7 Fe6 O1 Fe5 -3.77(9) . . . . ?
O5 Fe6 O1 Fe5 51.5(5) . . . . ?
O8 Fe6 O1 Fe5 -96.52(10) . . . . ?
O2 Fe6 O1 Fe5 93.49(9) 3_656 . . . ?
O12 Fe6 O1 Fe2 -88.97(11) . . . . ?
O7 Fe6 O1 Fe2 92.49(10) . . . . ?
O5 Fe6 O1 Fe2 147.7(4) . . . . ?
O8 Fe6 O1 Fe2 -0.25(10) . . . . ?
O2 Fe6 O1 Fe2 -170.25(10) 3_656 . . . ?
O8 Fe2 O1 Fe1 -132.19(14) . . . . ?
O6 Fe2 O1 Fe1 131.71(14) . . . . ?
N31 Fe2 O1 Fe1 42.15(14) . . . . ?
N21 Fe2 O1 Fe1 -41.58(14) . . . . ?
Cl1 Fe2 O1 Fe1 -4.9(19) . . . . ?
O8 Fe2 O1 Fe5 95.48(11) . . . . ?
O6 Fe2 O1 Fe5 -0.62(10) . . . . ?
N31 Fe2 O1 Fe5 -90.18(12) . . . . ?
N21 Fe2 O1 Fe5 -173.91(12) . . . . ?
Cl1 Fe2 O1 Fe5 -137.2(17) . . . . ?
O8 Fe2 O1 Fe6 0.26(11) . . . . ?
O6 Fe2 O1 Fe6 -95.84(11) . . . . ?
N31 Fe2 O1 Fe6 174.60(12) . . . . ?
N21 Fe2 O1 Fe6 90.86(12) . . . . ?
Cl1 Fe2 O1 Fe6 127.5(17) . . . . ?
O2 Fe1 O3 Fe7 -122.00(15) . . . . ?
O1 Fe1 O3 Fe7 -6.79(17) . . . . ?
N42 Fe1 O3 Fe7 157.69(16) 3_656 . . . ?
N22 Fe1 O3 Fe7 73.75(15) . . . . ?
N32 Fe1 O3 Fe7 115.2(4) . . . . ?
O2 Fe1 O3 Fe5 6.50(16) . . . 3_656 ?
O1 Fe1 O3 Fe5 121.71(14) . . . 3_656 ?
N42 Fe1 O3 Fe5 -73.81(15) 3_656 . . 3_656 ?
N22 Fe1 O3 Fe5 -157.75(17) . . . 3_656 ?
N32 Fe1 O3 Fe5 -116.3(3) . . . 3_656 ?
O2 Fe1 O3 Fe4 122.35(12) . . . . ?
O1 Fe1 O3 Fe4 -122.44(12) . . . . ?
N42 Fe1 O3 Fe4 42.03(13) 3_656 . . . ?
N22 Fe1 O3 Fe4 -41.91(13) . . . . ?
N32 Fe1 O3 Fe4 -0.5(4) . . . . ?
O12 Fe7 O3 Fe1 -34.66(16) . . . . ?
O10 Fe7 O3 Fe1 143.30(16) 3_656 . . . ?
O11 Fe7 O3 Fe1 -124.22(16) . . . . ?
O4 Fe7 O3 Fe1 95.4(5) . . . . ?
O2 Fe7 O3 Fe1 46.93(15) 3_656 . . . ?
O12 Fe7 O3 Fe5 -174.60(10) . . . 3_656 ?
O10 Fe7 O3 Fe5 3.36(10) 3_656 . . 3_656 ?
O11 Fe7 O3 Fe5 95.84(11) . . . 3_656 ?
O4 Fe7 O3 Fe5 -44.6(5) . . . 3_656 ?
O2 Fe7 O3 Fe5 -93.00(10) 3_656 . . 3_656 ?
O12 Fe7 O3 Fe4 89.05(11) . . . . ?
O10 Fe7 O3 Fe4 -92.99(11) 3_656 . . . ?
O11 Fe7 O3 Fe4 -0.51(10) . . . . ?
O4 Fe7 O3 Fe4 -140.9(4) . . . . ?
O2 Fe7 O3 Fe4 170.64(10) 3_656 . . . ?
O9 Fe4 O3 Fe1 -132.84(13) 3_656 . . . ?
O11 Fe4 O3 Fe1 131.88(14) . . . . ?
N23 Fe4 O3 Fe1 42.50(13) . . . . ?
N41 Fe4 O3 Fe1 -41.86(13) . . . . ?
Cl3 Fe4 O3 Fe1 -2(4) . . . . ?
O9 Fe4 O3 Fe7 95.80(11) 3_656 . . . ?
O11 Fe4 O3 Fe7 0.52(10) . . . . ?
N23 Fe4 O3 Fe7 -88.86(11) . . . . ?
N41 Fe4 O3 Fe7 -173.22(12) . . . . ?
Cl3 Fe4 O3 Fe7 -133(4) . . . . ?
O9 Fe4 O3 Fe5 -0.58(10) 3_656 . . 3_656 ?
O11 Fe4 O3 Fe5 -95.86(11) . . . 3_656 ?
N23 Fe4 O3 Fe5 174.76(12) . . . 3_656 ?
N41 Fe4 O3 Fe5 90.40(11) . . . 3_656 ?
Cl3 Fe4 O3 Fe5 130(4) . . . 3_656 ?
O3 Fe1 O2 Fe7 120.89(15) . . . 3_656 ?
O1 Fe1 O2 Fe7 5.74(17) . . . 3_656 ?
N42 Fe1 O2 Fe7 -158.48(17) 3_656 . . 3_656 ?
N22 Fe1 O2 Fe7 -117.8(4) . . . 3_656 ?
N32 Fe1 O2 Fe7 -74.35(16) . . . 3_656 ?
O3 Fe1 O2 Fe6 -6.69(17) . . . 3_656 ?
O1 Fe1 O2 Fe6 -121.85(15) . . . 3_656 ?
N42 Fe1 O2 Fe6 73.93(16) 3_656 . . 3_656 ?
N22 Fe1 O2 Fe6 114.6(4) . . . 3_656 ?
N32 Fe1 O2 Fe6 158.07(17) . . . 3_656 ?
O3 Fe1 O2 Fe3 -122.88(13) . . . 3_656 ?
O1 Fe1 O2 Fe3 121.97(12) . . . 3_656 ?
N42 Fe1 O2 Fe3 -42.25(13) 3_656 . . 3_656 ?
N22 Fe1 O2 Fe3 -1.5(4) . . . 3_656 ?
N32 Fe1 O2 Fe3 41.88(13) . . . 3_656 ?
O5 Fe3 O4 C4 91.3(4) . . . . ?
O2 Fe3 O4 C4 170.7(4) 3_656 . . . ?
N43 Fe3 O4 C4 -166.1(5) . . . . ?
N33 Fe3 O4 C4 -103.8(4) 3_656 . . . ?
Cl2 Fe3 O4 C4 -10.8(4) . . . . ?
O5 Fe3 O4 Fe7 -79.31(13) . . . . ?
O2 Fe3 O4 Fe7 0.07(11) 3_656 . . . ?
N43 Fe3 O4 Fe7 23.2(5) . . . . ?
N33 Fe3 O4 Fe7 85.56(13) 3_656 . . . ?
Cl2 Fe3 O4 Fe7 178.57(9) . . . . ?
O12 Fe7 O4 C4 -88.8(4) . . . . ?
O10 Fe7 O4 C4 93.3(4) 3_656 . . . ?
O11 Fe7 O4 C4 2.4(4) . . . . ?
O3 Fe7 O4 C4 140.6(5) . . . . ?
O2 Fe7 O4 C4 -170.2(4) 3_656 . . . ?
O12 Fe7 O4 Fe3 81.34(13) . . . . ?
O10 Fe7 O4 Fe3 -96.52(13) 3_656 . . . ?
O11 Fe7 O4 Fe3 172.52(10) . . . . ?
O3 Fe7 O4 Fe3 -49.3(5) . . . . ?
O2 Fe7 O4 Fe3 -0.07(11) 3_656 . . . ?
O4 Fe3 O5 C5 -81.9(4) . . . . ?
O2 Fe3 O5 C5 -161.4(4) 3_656 . . . ?
N43 Fe3 O5 C5 113.0(4) . . . . ?
N33 Fe3 O5 C5 174.9(5) 3_656 . . . ?
Cl2 Fe3 O5 C5 18.0(4) . . . . ?
O4 Fe3 O5 Fe6 79.48(12) . . . . ?
O2 Fe3 O5 Fe6 0.00(11) 3_656 . . . ?
N43 Fe3 O5 Fe6 -85.60(13) . . . . ?
N33 Fe3 O5 Fe6 -23.8(5) 3_656 . . . ?
Cl2 Fe3 O5 Fe6 179.37(9) . . . . ?
O12 Fe6 O5 C5 78.5(5) . . . . ?
O7 Fe6 O5 C5 -103.2(4) . . . . ?
O8 Fe6 O5 C5 -11.6(5) . . . . ?
O1 Fe6 O5 C5 -157.7(5) . . . . ?
O2 Fe6 O5 C5 159.6(5) 3_656 . . . ?
O12 Fe6 O5 Fe3 -81.11(12) . . . . ?
O7 Fe6 O5 Fe3 97.18(12) . . . . ?
O8 Fe6 O5 Fe3 -171.21(11) . . . . ?
O1 Fe6 O5 Fe3 42.7(5) . . . . ?
O2 Fe6 O5 Fe3 0.00(11) 3_656 . . . ?
O8 Fe2 O6 C6 88.4(4) . . . . ?
O1 Fe2 O6 C6 168.2(4) . . . . ?
N31 Fe2 O6 C6 -106.5(4) . . . . ?
N21 Fe2 O6 C6 -166.4(5) . . . . ?
Cl1 Fe2 O6 C6 -13.6(4) . . . . ?
O8 Fe2 O6 Fe5 -79.21(12) . . . . ?
O1 Fe2 O6 Fe5 0.64(11) . . . . ?
N31 Fe2 O6 Fe5 85.96(13) . . . . ?
N21 Fe2 O6 Fe5 26.0(5) . . . . ?
Cl1 Fe2 O6 Fe5 178.82(9) . . . . ?
O7 Fe5 O6 C6 -85.4(4) . . . . ?
O10 Fe5 O6 C6 96.4(4) . . . . ?
O9 Fe5 O6 C6 4.9(4) . . . . ?
O1 Fe5 O6 C6 -167.5(4) . . . . ?
O3 Fe5 O6 C6 146.4(5) 3_656 . . . ?
O7 Fe5 O6 Fe2 81.38(12) . . . . ?
O10 Fe5 O6 Fe2 -96.76(12) . . . . ?
O9 Fe5 O6 Fe2 171.73(11) . . . . ?
O1 Fe5 O6 Fe2 -0.66(11) . . . . ?
O3 Fe5 O6 Fe2 -46.8(5) 3_656 . . . ?
O12 Fe6 O7 C7 175(3) . . . . ?
O5 Fe6 O7 C7 51.2(3) . . . . ?
O8 Fe6 O7 C7 -58.7(3) . . . . ?
O1 Fe6 O7 C7 -139.8(3) . . . . ?
O2 Fe6 O7 C7 132.0(3) 3_656 . . . ?
O12 Fe6 O7 Fe5 -41(3) . . . . ?
O5 Fe6 O7 Fe5 -164.97(11) . . . . ?
O8 Fe6 O7 Fe5 85.09(11) . . . . ?
O1 Fe6 O7 Fe5 3.99(10) . . . . ?
O2 Fe6 O7 Fe5 -84.19(11) 3_656 . . . ?
O10 Fe5 O7 C7 -164(2) . . . . ?
O6 Fe5 O7 C7 59.7(3) . . . . ?
O9 Fe5 O7 C7 -49.9(3) . . . . ?
O1 Fe5 O7 C7 140.8(3) . . . . ?
O3 Fe5 O7 C7 -131.1(3) 3_656 . . . ?
O10 Fe5 O7 Fe6 51(2) . . . . ?
O6 Fe5 O7 Fe6 -85.10(11) . . . . ?
O9 Fe5 O7 Fe6 165.27(11) . . . . ?
O1 Fe5 O7 Fe6 -4.00(10) . . . . ?
O3 Fe5 O7 Fe6 84.08(11) 3_656 . . . ?
O6 Fe2 O8 C8 -87.4(4) . . . . ?
O1 Fe2 O8 C8 -167.1(4) . . . . ?
N31 Fe2 O8 C8 170.8(5) . . . . ?
N21 Fe2 O8 C8 107.8(4) . . . . ?
Cl1 Fe2 O8 C8 15.0(4) . . . . ?
O6 Fe2 O8 Fe6 79.38(12) . . . . ?
O1 Fe2 O8 Fe6 -0.27(11) . . . . ?
N31 Fe2 O8 Fe6 -22.3(5) . . . . ?
N21 Fe2 O8 Fe6 -85.42(13) . . . . ?
Cl1 Fe2 O8 Fe6 -178.16(9) . . . . ?
O12 Fe6 O8 C8 -97.3(4) . . . . ?
O7 Fe6 O8 C8 84.3(4) . . . . ?
O5 Fe6 O8 C8 -6.2(5) . . . . ?
O1 Fe6 O8 C8 166.3(4) . . . . ?
O2 Fe6 O8 C8 -146.7(5) 3_656 . . . ?
O12 Fe6 O8 Fe2 96.66(13) . . . . ?
O7 Fe6 O8 Fe2 -81.69(12) . . . . ?
O5 Fe6 O8 Fe2 -172.16(11) . . . . ?
O1 Fe6 O8 Fe2 0.28(11) . . . . ?
O2 Fe6 O8 Fe2 47.3(5) 3_656 . . . ?
O7 Fe5 O9 C9 111.4(5) . . . . ?
O10 Fe5 O9 C9 -71.0(5) . . . . ?
O6 Fe5 O9 C9 19.6(5) . . . . ?
O1 Fe5 O9 C9 164.9(5) . . . . ?
O3 Fe5 O9 C9 -151.8(5) 3_656 . . . ?
O7 Fe5 O9 Fe4 -96.14(12) . . . 3_656 ?
O10 Fe5 O9 Fe4 81.41(12) . . . 3_656 ?
O6 Fe5 O9 Fe4 172.03(11) . . . 3_656 ?
O1 Fe5 O9 Fe4 -42.7(5) . . . 3_656 ?
O3 Fe5 O9 Fe4 0.63(11) 3_656 . . 3_656 ?
O7 Fe5 O10 C10 173(2) . . . . ?
O6 Fe5 O10 C10 -51.2(3) . . . . ?
O9 Fe5 O10 C10 58.4(3) . . . . ?
O1 Fe5 O10 C10 -132.6(3) . . . . ?
O3 Fe5 O10 C10 139.4(3) 3_656 . . . ?
O7 Fe5 O10 Fe7 30(2) . . . 3_656 ?
O6 Fe5 O10 Fe7 165.85(12) . . . 3_656 ?
O9 Fe5 O10 Fe7 -84.51(12) . . . 3_656 ?
O1 Fe5 O10 Fe7 84.46(11) . . . 3_656 ?
O3 Fe5 O10 Fe7 -3.56(11) 3_656 . . 3_656 ?
O9 Fe4 O11 C11 103.9(5) 3_656 . . . ?
O3 Fe4 O11 C11 -176.1(5) . . . . ?
N23 Fe4 O11 C11 -90.6(5) . . . . ?
N41 Fe4 O11 C11 -152.0(5) . . . . ?
Cl3 Fe4 O11 C11 3.1(5) . . . . ?
O9 Fe4 O11 Fe7 -80.55(13) 3_656 . . . ?
O3 Fe4 O11 Fe7 -0.54(11) . . . . ?
N23 Fe4 O11 Fe7 84.95(13) . . . . ?
N41 Fe4 O11 Fe7 23.5(5) . . . . ?
Cl3 Fe4 O11 Fe7 178.65(9) . . . . ?
O12 Fe7 O11 C11 78.1(5) . . . . ?
O10 Fe7 O11 C11 -103.0(5) 3_656 . . . ?
O4 Fe7 O11 C11 -13.4(5) . . . . ?
O3 Fe7 O11 C11 175.8(5) . . . . ?
O2 Fe7 O11 C11 130.5(6) 3_656 . . . ?
O12 Fe7 O11 Fe4 -97.11(12) . . . . ?
O10 Fe7 O11 Fe4 81.79(12) 3_656 . . . ?
O4 Fe7 O11 Fe4 171.32(10) . . . . ?
O3 Fe7 O11 Fe4 0.56(11) . . . . ?
O2 Fe7 O11 Fe4 -44.8(5) 3_656 . . . ?
O7 Fe6 O12 C12 179(100) . . . . ?
O5 Fe6 O12 C12 -57.7(4) . . . . ?
O8 Fe6 O12 C12 52.3(4) . . . . ?
O1 Fe6 O12 C12 133.6(3) . . . . ?
O2 Fe6 O12 C12 -138.2(4) 3_656 . . . ?
O7 Fe6 O12 Fe7 -39(3) . . . . ?
O5 Fe6 O12 Fe7 84.95(12) . . . . ?
O8 Fe6 O12 Fe7 -165.11(12) . . . . ?
O1 Fe6 O12 Fe7 -83.81(11) . . . . ?
O2 Fe6 O12 Fe7 4.39(11) 3_656 . . . ?
O10 Fe7 O12 C12 159(3) 3_656 . . . ?
O11 Fe7 O12 C12 -51.8(4) . . . . ?
O4 Fe7 O12 C12 57.1(4) . . . . ?
O3 Fe7 O12 C12 -133.4(4) . . . . ?
O2 Fe7 O12 C12 138.1(4) 3_656 . . . ?
O10 Fe7 O12 Fe6 16(3) 3_656 . . . ?
O11 Fe7 O12 Fe6 165.62(12) . . . . ?
O4 Fe7 O12 Fe6 -85.38(12) . . . . ?
O3 Fe7 O12 Fe6 84.11(12) . . . . ?
O2 Fe7 O12 Fe6 -4.42(11) 3_656 . . . ?
O8 Fe2 N21 N22 99.7(3) . . . . ?
O6 Fe2 N21 N22 -6.1(6) . . . . ?
O1 Fe2 N21 N22 19.0(3) . . . . ?
N31 Fe2 N21 N22 -66.7(3) . . . . ?
Cl1 Fe2 N21 N22 -159.5(3) . . . . ?
O8 Fe2 N21 C21 -57.1(4) . . . . ?
O6 Fe2 N21 C21 -162.9(4) . . . . ?
O1 Fe2 N21 C21 -137.9(4) . . . . ?
N31 Fe2 N21 C21 136.4(4) . . . . ?
Cl1 Fe2 N21 C21 43.7(4) . . . . ?
C21 N21 N22 N23 0.4(4) . . . . ?
Fe2 N21 N22 N23 -163.3(2) . . . . ?
C21 N21 N22 Fe1 170.4(3) . . . . ?
Fe2 N21 N22 Fe1 6.7(4) . . . . ?
O3 Fe1 N22 N23 29.5(3) . . . . ?
O2 Fe1 N22 N23 -95.1(4) . . . . ?
O1 Fe1 N22 N23 138.1(3) . . . . ?
N42 Fe1 N22 N23 -54.4(3) 3_656 . . . ?
N32 Fe1 N22 N23 -138.6(3) . . . . ?
O3 Fe1 N22 N21 -139.2(3) . . . . ?
O2 Fe1 N22 N21 96.2(4) . . . . ?
O1 Fe1 N22 N21 -30.6(3) . . . . ?
N42 Fe1 N22 N21 136.9(3) 3_656 . . . ?
N32 Fe1 N22 N21 52.8(3) . . . . ?
N21 N22 N23 C22 -0.7(4) . . . . ?
Fe1 N22 N23 C22 -170.6(3) . . . . ?
N21 N22 N23 Fe4 165.5(2) . . . . ?
Fe1 N22 N23 Fe4 -4.4(4) . . . . ?
O9 Fe4 N23 N22 -2.5(6) 3_656 . . . ?
O11 Fe4 N23 N22 -101.3(3) . . . . ?
O3 Fe4 N23 N22 -21.0(2) . . . . ?
N41 Fe4 N23 N22 65.1(3) . . . . ?
Cl3 Fe4 N23 N22 158.3(2) . . . . ?
O9 Fe4 N23 C22 158.3(5) 3_656 . . . ?
O11 Fe4 N23 C22 59.5(4) . . . . ?
O3 Fe4 N23 C22 139.9(4) . . . . ?
N41 Fe4 N23 C22 -134.1(4) . . . . ?
Cl3 Fe4 N23 C22 -40.9(4) . . . . ?
O8 Fe2 N31 N32 2.3(6) . . . . ?
O6 Fe2 N31 N32 -100.1(3) . . . . ?
O1 Fe2 N31 N32 -19.5(3) . . . . ?
N21 Fe2 N31 N32 66.2(3) . . . . ?
Cl1 Fe2 N31 N32 158.6(2) . . . . ?
O8 Fe2 N31 C31 162.1(4) . . . . ?
O6 Fe2 N31 C31 59.6(4) . . . . ?
O1 Fe2 N31 C31 140.2(4) . . . . ?
N21 Fe2 N31 C31 -134.1(4) . . . . ?
Cl1 Fe2 N31 C31 -41.7(4) . . . . ?
C31 N31 N32 N33 -1.0(4) . . . . ?
Fe2 N31 N32 N33 164.7(2) . . . . ?
C31 N31 N32 Fe1 -171.9(3) . . . . ?
Fe2 N31 N32 Fe1 -6.2(4) . . . . ?
O3 Fe1 N32 N33 95.4(4) . . . . ?
O2 Fe1 N32 N33 -30.5(3) . . . . ?
O1 Fe1 N32 N33 -139.3(3) . . . . ?
N42 Fe1 N32 N33 52.9(3) 3_656 . . . ?
N22 Fe1 N32 N33 136.9(3) . . . . ?
O3 Fe1 N32 N31 -94.9(5) . . . . ?
O2 Fe1 N32 N31 139.2(3) . . . . ?
O1 Fe1 N32 N31 30.4(3) . . . . ?
N42 Fe1 N32 N31 -137.4(3) 3_656 . . . ?
N22 Fe1 N32 N31 -53.4(3) . . . . ?
N31 N32 N33 C32 0.7(4) . . . . ?
Fe1 N32 N33 C32 171.6(3) . . . . ?
N31 N32 N33 Fe3 -164.7(2) . . . 3_656 ?
Fe1 N32 N33 Fe3 6.3(4) . . . 3_656 ?
O9 Fe4 N41 N42 100.0(2) 3_656 . . 3_656 ?
O11 Fe4 N41 N42 -4.5(6) . . . 3_656 ?
O3 Fe4 N41 N42 19.2(2) . . . 3_656 ?
N23 Fe4 N41 N42 -66.5(2) . . . 3_656 ?
Cl3 Fe4 N41 N42 -160.1(2) . . . 3_656 ?
O9 Fe4 N41 C41 -60.2(4) 3_656 . . . ?
O11 Fe4 N41 C41 -164.7(4) . . . . ?
O3 Fe4 N41 C41 -141.0(4) . . . . ?
N23 Fe4 N41 C41 133.3(4) . . . . ?
Cl3 Fe4 N41 C41 39.7(4) . . . . ?
N41 N42 N43 C42 0.8(4) 3_656 . . . ?
Fe1 N42 N43 C42 172.5(3) 3_656 . . . ?
N41 N42 N43 Fe3 -164.7(2) 3_656 . . . ?
Fe1 N42 N43 Fe3 7.0(4) 3_656 . . . ?
O5 Fe3 N43 N42 99.6(3) . . . . ?
O4 Fe3 N43 N42 -3.6(6) . . . . ?
O2 Fe3 N43 N42 19.3(2) 3_656 . . . ?
N33 Fe3 N43 N42 -66.7(3) 3_656 . . . ?
Cl2 Fe3 N43 N42 -159.2(2) . . . . ?
O5 Fe3 N43 C42 -59.8(4) . . . . ?
O4 Fe3 N43 C42 -163.0(4) . . . . ?
O2 Fe3 N43 C42 -140.1(4) 3_656 . . . ?
N33 Fe3 N43 C42 134.0(4) 3_656 . . . ?
Cl2 Fe3 N43 C42 41.4(4) . . . . ?
N22 N21 C21 C22 0.0(5) . . . . ?
Fe2 N21 C21 C22 158.1(3) . . . . ?
N22 N23 C22 C21 0.7(5) . . . . ?
Fe4 N23 C22 C21 -160.9(3) . . . . ?
N21 C21 C22 N23 -0.4(5) . . . . ?
N32 N31 C31 C32 1.0(5) . . . . ?
Fe2 N31 C31 C32 -159.6(3) . . . . ?
N32 N33 C32 C31 0.0(5) . . . . ?
Fe3 N33 C32 C31 160.5(3) 3_656 . . . ?
N31 C31 C32 N33 -0.6(5) . . . . ?
N42 N41 C41 C42 -0.6(5) 3_656 . . 3_656 ?
Fe4 N41 C41 C42 160.3(3) . . . 3_656 ?
N42 N43 C42 C41 -0.4(5) . . . 3_656 ?
Fe3 N43 C42 C41 160.0(3) . . . 3_656 ?
O3T O2S C2S O2T 124(3) 3_766 . . . ?
